data_7061963
loop_
_publ_author_name
'Lesnikov, Vladislav K.'
'Nelyubina, Yulia V.'
'Sukhorukov, Alexey Yu.'

_publ_section_title
;
 Piperazine-1,4-diol (PipzDiol): synthesis, stereodynamics and assembly of
 supramolecular hydrogen-bonded 2D networks
;
_journal_issue 42
_journal_name_full 'New Journal of Chemistry'
_journal_page_first 20386
_journal_page_last 20394
_journal_paper_doi 10.1039/D2NJ03012H
_journal_volume 46
_journal_year 2022
_chemical_formula_moiety 'C7 H7 N O2, 0.5(C4 H10 N2 O2)'
_chemical_formula_sum 'C9 H12 N2 O3'
_chemical_formula_weight 196.21
_space_group_crystal_system monoclinic
_space_group_IT_number 14
_space_group_name_Hall '-P 2yn'
_space_group_name_H-M_alt 'P 1 21/n 1'
_atom_sites_solution_hydrogens mixed
_atom_sites_solution_primary direct
_atom_sites_solution_secondary difmap
_audit_creation_date 2022-05-26
_audit_creation_method
;
Olex2 1.5
(compiled 2021.11.18 svn.ra9532c28 for OlexSys, GUI svn.r6429)
;
_audit_update_record
;
2022-06-01 deposited with the CCDC.	2022-10-10 downloaded from the CCDC.
;
_cell_angle_alpha 90
_cell_angle_beta 116.019(2)
_cell_angle_gamma 90
_cell_formula_units_Z 4
_cell_length_a 10.63990(10)
_cell_length_b 8.49780(10)
_cell_length_c 11.93370(10)
_cell_measurement_reflns_used 11168
_cell_measurement_temperature 100.00(10)
_cell_measurement_theta_max 77.5780
_cell_measurement_theta_min 4.6420
_cell_volume 969.64(2)
_computing_cell_refinement 'CrysAlisPro 1.171.42.54a (Rigaku OD, 2022)'
_computing_data_collection 'CrysAlisPro 1.171.42.54a (Rigaku OD, 2022)'
_computing_data_reduction 'CrysAlisPro 1.171.42.54a (Rigaku OD, 2022)'
_computing_molecular_graphics 'Olex2 1.5 (Dolomanov et al., 2009)'
_computing_publication_material 'Olex2 1.5 (Dolomanov et al., 2009)'
_computing_structure_refinement 'XL  (Sheldrick, 2008)'
_computing_structure_solution 'SHELXT 2014/5 (Sheldrick, 2014)'
_diffrn_ambient_environment N~2~
_diffrn_ambient_temperature 100.00(10)
_diffrn_detector 'Hybrid Pixel Array Detector'
_diffrn_detector_area_resol_mean 10.0000
_diffrn_detector_type HyPix
_diffrn_measured_fraction_theta_full 1.000
_diffrn_measured_fraction_theta_max 0.993
_diffrn_measurement_details
;
List of Runs (angles in degrees, time in seconds):

  # Type    Start    End  Width  t~exp~   \w     \q     \k     \f   Frames
#--------------------------------------------------------------------------
  1  \w     36.00 107.00   0.50    0.15    --  107.75-112.00-133.73  142
  2  \w     49.00  75.00   0.50    0.15    --  107.75-125.00-120.00   52
  3  \w     68.00 109.00   0.50    0.15    --  107.75-125.00 -60.00   82
  4  \w     36.00 105.00   0.50    0.15    --  107.75 -95.00   0.00  138
  5  \w     40.00  66.00   0.50    0.15    --  107.75 -95.00 -60.00   52
  6  \w     36.00 134.00   0.50    0.15    --  107.75 -87.00-108.98  196
  7  \w     37.00  62.00   0.50    0.15    --  107.75 -55.00-120.35   50
  8  \w     40.00  66.00   0.50    0.15    --  107.75 -77.00 -90.00   52
  9  \w     80.00 105.00   0.50    0.15    --  107.75 -77.00 -90.00   50
 10  \w     36.00 105.00   0.50    0.15    --  107.75 -77.00 -30.00  138
 11  \w     72.00 108.00   0.50    0.15    --  107.75 -78.00  75.36   72
 12  \w     73.00  99.00   0.50    0.15    --  107.75 -77.00 150.00   52
 13  \w     71.00  96.00   0.50    0.15    --  107.75 -77.00 120.00   50
 14  \w     36.00  71.00   0.50    0.15    --  107.75 -61.00 120.00   70
 15  \w     37.00  67.00   0.50    0.15    --  107.75 -77.00 120.00   60
 16  \w     36.00  71.00   0.50    0.15    --  107.75 -61.00 150.00   70
 17  \w     36.00 105.00   0.50    0.15    --  107.75 -77.00  90.00  138
 18  \w     36.00  89.00   0.50    0.15    --  107.75 -71.00  65.00  106
 19  \w     37.00  63.00   0.50    0.15    --  107.75 -61.00  90.00   52
 20  \w     45.00  71.00   0.50    0.15    --  107.75 -61.00  60.00   52
 21  \w     37.00  62.00   0.50    0.15    --  107.75 -77.00 -60.00   50
 22  \w     99.00 162.00   0.50    0.15    --  107.75  30.00 120.00  126
 23  \w     86.00 156.00   0.50    0.15    --  107.75  77.00  30.00  140
 24  \w    109.00 173.00   0.50    0.15    --  107.75  45.00   0.00  128
 25  \w    134.00 176.00   0.50    0.15    --  107.75  30.00 150.00   84
 26  \w     99.00 124.00   0.50    0.15    --  107.75  61.00 -60.00   50
 27  \w     97.00 178.00   0.50    0.15    --  107.75  45.00 -90.00  162
 28  \w     30.00 120.00   0.50    0.05    --   48.70  71.00-163.00  180
 29  \w     89.00 178.00   0.50    0.15    --  107.75  71.00-163.00  178
 30  \w     97.00 178.00   0.50    0.15    --  107.75  30.00-180.00  162
 31  \w     96.00 134.00   0.50    0.15    --  107.75 125.00-150.00   76
 32  \w    -68.00  24.00   0.50    0.05    --  -48.70  71.00-163.00  184
 33  \w    -89.00 -14.00   0.50    0.15    --  -86.25  71.00-163.00  150
 34  \w   -120.00 -73.00   0.50    0.05    --  -48.70-125.00-150.00   94
 35  \w   -120.00 -29.00   0.50    0.05    --  -48.70 -71.00  65.00  182
 36  \w    -22.00  68.00   0.50    0.05    --   48.70 -71.00  65.00  180
 37  \w    -25.00  26.00   0.50    0.05    --   48.70 -19.00 -90.00  102
;
_diffrn_measurement_device 'four-circle diffractometer'
_diffrn_measurement_device_type 'XtaLAB Synergy, Dualflex, HyPix'
_diffrn_measurement_method '\w scans'
_diffrn_orient_matrix_type 'CrysAlisPro convention (1999,Acta A55,543-557)'
_diffrn_orient_matrix_UB_11 0.1369702000
_diffrn_orient_matrix_UB_12 0.0954746000
_diffrn_orient_matrix_UB_13 0.0554694000
_diffrn_orient_matrix_UB_21 0.0616757000
_diffrn_orient_matrix_UB_22 -0.1084777000
_diffrn_orient_matrix_UB_23 -0.0667300000
_diffrn_orient_matrix_UB_31 -0.0582605000
_diffrn_orient_matrix_UB_32 0.1094591000
_diffrn_orient_matrix_UB_33 -0.1144853000
_diffrn_radiation_monochromator mirror
_diffrn_radiation_probe x-ray
_diffrn_radiation_type 'Cu K\a'
_diffrn_radiation_wavelength 1.54184
_diffrn_reflns_av_R_equivalents 0.0587
_diffrn_reflns_av_unetI/netI 0.0264
_diffrn_reflns_Laue_measured_fraction_full 1.000
_diffrn_reflns_Laue_measured_fraction_max 0.993
_diffrn_reflns_limit_h_max 13
_diffrn_reflns_limit_h_min -13
_diffrn_reflns_limit_k_max 10
_diffrn_reflns_limit_k_min -10
_diffrn_reflns_limit_l_max 14
_diffrn_reflns_limit_l_min -15
_diffrn_reflns_number 12736
_diffrn_reflns_point_group_measured_fraction_full 1.000
_diffrn_reflns_point_group_measured_fraction_max 0.993
_diffrn_reflns_theta_full 67.684
_diffrn_reflns_theta_max 77.829
_diffrn_reflns_theta_min 4.654
_diffrn_source 'micro-focus sealed X-ray tube'
_diffrn_source_type 'PhotonJet (Cu) X-ray Source'
_exptl_absorpt_coefficient_mu 0.856
_exptl_absorpt_correction_T_max 1.00000
_exptl_absorpt_correction_T_min 0.38750
_exptl_absorpt_correction_type multi-scan
_exptl_absorpt_process_details
;
CrysAlisPro 1.171.42.54a (Rigaku Oxford Diffraction, 2022)
Empirical absorption correction using spherical harmonics,
implemented in SCALE3 ABSPACK scaling algorithm.
;
_exptl_crystal_colour colourless
_exptl_crystal_density_diffrn 1.344
_exptl_crystal_density_method 'not measured'
_exptl_crystal_description block
_exptl_crystal_F_000 416
_exptl_crystal_recrystallization_method 'Re-crystallisation from solvent: MeOH, H2O'
_exptl_crystal_size_max 0.05
_exptl_crystal_size_mid 0.03
_exptl_crystal_size_min 0.02
_refine_diff_density_max 0.286
_refine_diff_density_min -0.273
_refine_diff_density_rms 0.063
_refine_ls_extinction_coef 0.0081(11)
_refine_ls_extinction_expression Fc^*^=kFc[1+0.001xFc^2^\l^3^/sin(2\q)]^-1/4^
_refine_ls_extinction_method 'SHELXL-2018/3 (Sheldrick 2018)'
_refine_ls_goodness_of_fit_ref 1.062
_refine_ls_hydrogen_treatment mixed
_refine_ls_matrix_type full
_refine_ls_number_parameters 144
_refine_ls_number_reflns 2067
_refine_ls_number_restraints 0
_refine_ls_restrained_S_all 1.062
_refine_ls_R_factor_all 0.0435
_refine_ls_R_factor_gt 0.0427
_refine_ls_shift/su_max 0.001
_refine_ls_shift/su_mean 0.000
_refine_ls_structure_factor_coef Fsqd
_refine_ls_weighting_details 'w=1/[\s^2^(Fo^2^)+(0.0674P)^2^+0.3667P] where P=(Fo^2^+2Fc^2^)/3'
_refine_ls_weighting_scheme calc
_refine_ls_wR_factor_gt 0.1176
_refine_ls_wR_factor_ref 0.1184
_reflns_Friedel_coverage 0.000
_reflns_number_gt 2007
_reflns_number_total 2067
_reflns_threshold_expression 'I > 2\s(I)'
_cod_data_source_file d2nj03012h2.cif
_cod_data_source_block lvk519
_cod_depositor_comments 'Adding full bibliography for 7061962--7061964.cif.'
_cod_database_code 7061963
_shelx_shelxl_version_number 2018/3
_chemical_oxdiff_formula 'C11 H10 N O'
_chemical_oxdiff_usercomment LVK519
_shelx_space_group_comment
;
The symmetry employed for this shelxl refinement is uniquely defined
by the following loop, which should always be used as a source of
symmetry information in preference to the above space-group names.
They are only intended as comments.
;
_olex2_refinement_description
;
1. Fixed Uiso
 At 1.2 times of:
  All C(H) groups, All C(H,H) groups
2.a Secondary CH2 refined with riding coordinates:
 C1(H1A,H1B), C2(H2C,H2D)
2.b Aromatic/amide H refined with riding coordinates:
 C4(H4), C5(H5), C7(H7), C8(H8)
;
_olex2_submission_special_instructions 'No special instructions were received'
_oxdiff_exptl_absorpt_empirical_details
;
Empirical correction (ABSPACK) includes:
- Absorption correction using spherical harmonics
- Frame scaling
;
_oxdiff_exptl_absorpt_empirical_full_max 3.910
_oxdiff_exptl_absorpt_empirical_full_min 0.405

loop_
_space_group_symop_operation_xyz
'x, y, z'
'-x+1/2, y+1/2, -z+1/2'
'-x, -y, -z'
'x-1/2, -y-1/2, z-1/2'

loop_
_atom_site_label
_atom_site_type_symbol
_atom_site_fract_x
_atom_site_fract_y
_atom_site_fract_z
_atom_site_U_iso_or_equiv
_atom_site_adp_type
_atom_site_occupancy
_atom_site_site_symmetry_order
_atom_site_calc_flag
_atom_site_refinement_flags_posn
_atom_site_refinement_flags_adp
_atom_site_refinement_flags_occupancy
_atom_site_disorder_assembly
_atom_site_disorder_group
O1 O 0.78262(10) 0.49501(12) 0.26447(8) 0.0260(3) Uani 1 1 d . . . . .
H1 H 0.698(2) 0.536(3) 0.253(2) 0.048(6) Uiso 1 1 d . . . . .
N1 N 0.86741(10) 0.51560(12) 0.39628(9) 0.0197(3) Uani 1 1 d . . . . .
C1 C 0.92206(13) 0.36005(14) 0.44883(12) 0.0231(3) Uani 1 1 d . . . . .
H1A H 0.975646 0.314727 0.406562 0.028 Uiso 1 1 calc R U . . .
H1B H 0.843727 0.288067 0.435970 0.028 Uiso 1 1 calc R U . . .
O2 O 0.55546(9) 0.62731(11) 0.26854(8) 0.0230(2) Uani 1 1 d . . . . .
N2 N 0.17071(12) 0.99824(13) 0.46960(11) 0.0235(3) Uani 1 1 d . . . . .
H2A H 0.1079(19) 1.053(2) 0.4043(18) 0.032(4) Uiso 1 1 d . . . . .
H2B H 0.202(2) 1.043(2) 0.544(2) 0.041(5) Uiso 1 1 d . . . . .
C2 C 0.98342(13) 0.62162(15) 0.41232(12) 0.0228(3) Uani 1 1 d . . . . .
H2C H 0.946281 0.725538 0.374967 0.027 Uiso 1 1 calc R U . . .
H2D H 1.037234 0.577369 0.369888 0.027 Uiso 1 1 calc R U . . .
C3 C 0.27013(12) 0.91924(14) 0.44668(11) 0.0196(3) Uani 1 1 d . . . . .
O3 O 0.69242(9) 0.63546(12) 0.47378(8) 0.0255(3) Uani 1 1 d . . . . .
H3 H 0.759(3) 0.586(3) 0.449(2) 0.064(7) Uiso 1 1 d . . . . .
C4 C 0.39190(13) 0.86131(15) 0.54574(11) 0.0225(3) Uani 1 1 d . . . . .
H4 H 0.406757 0.878339 0.629326 0.027 Uiso 1 1 calc R U . . .
C5 C 0.48969(12) 0.78008(15) 0.52234(11) 0.0220(3) Uani 1 1 d . . . . .
H5 H 0.572523 0.743624 0.590219 0.026 Uiso 1 1 calc R U . . .
C6 C 0.46910(12) 0.75024(14) 0.40003(11) 0.0194(3) Uani 1 1 d . . . . .
C7 C 0.34739(12) 0.80667(15) 0.30120(11) 0.0215(3) Uani 1 1 d . . . . .
H7 H 0.331648 0.787024 0.217692 0.026 Uiso 1 1 calc R U . . .
C8 C 0.24995(13) 0.89072(15) 0.32410(12) 0.0219(3) Uani 1 1 d . . . . .
H8 H 0.168404 0.929625 0.256143 0.026 Uiso 1 1 calc R U . . .
C9 C 0.57454(12) 0.66597(14) 0.37506(11) 0.0193(3) Uani 1 1 d . . . . .

loop_
_atom_site_aniso_label
_atom_site_aniso_U_11
_atom_site_aniso_U_22
_atom_site_aniso_U_33
_atom_site_aniso_U_23
_atom_site_aniso_U_13
_atom_site_aniso_U_12
O1 0.0182(5) 0.0381(5) 0.0170(5) -0.0025(4) 0.0035(4) 0.0042(4)
N1 0.0145(5) 0.0243(5) 0.0169(5) 0.0000(4) 0.0037(4) 0.0007(4)
C1 0.0202(6) 0.0202(6) 0.0259(6) -0.0004(5) 0.0072(5) -0.0018(4)
O2 0.0159(4) 0.0303(5) 0.0198(4) -0.0019(3) 0.0049(3) 0.0007(3)
N2 0.0199(5) 0.0242(5) 0.0234(6) -0.0003(4) 0.0069(4) 0.0037(4)
C2 0.0197(6) 0.0230(6) 0.0243(6) 0.0040(5) 0.0083(5) -0.0002(5)
C3 0.0161(6) 0.0175(5) 0.0231(6) -0.0003(4) 0.0065(5) -0.0018(4)
O3 0.0155(4) 0.0360(5) 0.0196(5) -0.0018(4) 0.0026(4) 0.0068(3)
C4 0.0195(6) 0.0276(6) 0.0180(6) 0.0009(5) 0.0061(5) -0.0004(5)
C5 0.0152(5) 0.0271(6) 0.0189(6) 0.0028(5) 0.0029(4) 0.0013(4)
C6 0.0144(6) 0.0203(6) 0.0203(6) 0.0001(4) 0.0047(5) -0.0010(4)
C7 0.0179(6) 0.0229(6) 0.0183(5) -0.0021(4) 0.0030(5) -0.0005(4)
C8 0.0161(6) 0.0220(6) 0.0206(6) -0.0004(4) 0.0017(4) 0.0016(4)
C9 0.0151(6) 0.0197(5) 0.0192(5) 0.0004(4) 0.0038(4) -0.0024(4)

loop_
_atom_type_symbol
_atom_type_description
_atom_type_scat_dispersion_real
_atom_type_scat_dispersion_imag
_atom_type_scat_source
C C 0.0181 0.0091 'International Tables Vol C Tables 4.2.6.8 and 6.1.1.4'
H H 0.0000 0.0000 'International Tables Vol C Tables 4.2.6.8 and 6.1.1.4'
N N 0.0311 0.0180 'International Tables Vol C Tables 4.2.6.8 and 6.1.1.4'
O O 0.0492 0.0322 'International Tables Vol C Tables 4.2.6.8 and 6.1.1.4'

loop_
_geom_angle_atom_site_label_1
_geom_angle_atom_site_label_2
_geom_angle_atom_site_label_3
_geom_angle
_geom_angle_site_symmetry_1
_geom_angle_site_symmetry_3
_geom_angle_publ_flag
N1 O1 H1 102.4(14) . . ?
O1 N1 C1 107.33(9) . . ?
O1 N1 C2 107.72(9) . . ?
C1 N1 C2 110.06(9) . . ?
N1 C1 H1A 109.9 . . ?
N1 C1 H1B 109.9 . . ?
N1 C1 C2 108.74(10) . 3_766 ?
H1A C1 H1B 108.3 . . ?
C2 C1 H1A 109.9 3_766 . ?
C2 C1 H1B 109.9 3_766 . ?
H2A N2 H2B 117.0(18) . . ?
C3 N2 H2A 115.1(12) . . ?
C3 N2 H2B 115.1(13) . . ?
N1 C2 C1 108.67(10) . 3_766 ?
N1 C2 H2C 110.0 . . ?
N1 C2 H2D 110.0 . . ?
C1 C2 H2C 110.0 3_766 . ?
C1 C2 H2D 110.0 3_766 . ?
H2C C2 H2D 108.3 . . ?
N2 C3 C4 120.57(11) . . ?
N2 C3 C8 120.75(11) . . ?
C8 C3 C4 118.65(11) . . ?
C9 O3 H3 110.3(14) . . ?
C3 C4 H4 119.8 . . ?
C5 C4 C3 120.36(11) . . ?
C5 C4 H4 119.8 . . ?
C4 C5 H5 119.5 . . ?
C4 C5 C6 121.06(11) . . ?
C6 C5 H5 119.5 . . ?
C5 C6 C9 121.05(11) . . ?
C7 C6 C5 118.70(11) . . ?
C7 C6 C9 120.22(11) . . ?
C6 C7 H7 119.7 . . ?
C8 C7 C6 120.51(11) . . ?
C8 C7 H7 119.7 . . ?
C3 C8 H8 119.6 . . ?
C7 C8 C3 120.71(11) . . ?
C7 C8 H8 119.6 . . ?
O2 C9 O3 121.90(11) . . ?
O2 C9 C6 122.78(11) . . ?
O3 C9 C6 115.32(11) . . ?

loop_
_geom_bond_atom_site_label_1
_geom_bond_atom_site_label_2
_geom_bond_distance
_geom_bond_site_symmetry_2
_geom_bond_publ_flag
O1 H1 0.92(2) . ?
O1 N1 1.4400(13) . ?
N1 C1 1.4693(16) . ?
N1 C2 1.4713(16) . ?
C1 H1A 0.9900 . ?
C1 H1B 0.9900 . ?
C1 C2 1.5229(17) 3_766 ?
O2 C9 1.2404(15) . ?
N2 H2A 0.903(19) . ?
N2 H2B 0.88(2) . ?
N2 C3 1.3778(16) . ?
C2 H2C 0.9900 . ?
C2 H2D 0.9900 . ?
C3 C4 1.4052(17) . ?
C3 C8 1.4033(17) . ?
O3 H3 0.98(3) . ?
O3 C9 1.3160(14) . ?
C4 H4 0.9500 . ?
C4 C5 1.3755(18) . ?
C5 H5 0.9500 . ?
C5 C6 1.4008(17) . ?
C6 C7 1.3992(16) . ?
C6 C9 1.4675(17) . ?
C7 H7 0.9500 . ?
C7 C8 1.3815(18) . ?
C8 H8 0.9500 . ?

loop_
_geom_hbond_atom_site_label_D
_geom_hbond_atom_site_label_H
_geom_hbond_atom_site_label_A
_geom_hbond_distance_DH
_geom_hbond_distance_HA
_geom_hbond_distance_DA
_geom_hbond_angle_DHA
_geom_hbond_site_symmetry_A
_geom_hbond_publ_flag
O1 H1 O2 0.92(2) 1.78(2) 2.6853(13) 167(2) . yes
N2 H2A O2 0.903(19) 2.128(19) 3.0117(14) 166.0(17) 2 yes
N2 H2B O1 0.88(2) 2.41(2) 3.1824(14) 146.9(17) 4_576 yes
O3 H3 O1 0.98(3) 2.45(3) 3.2693(13) 141.7(19) . yes
O3 H3 N1 0.98(3) 1.65(3) 2.6212(14) 175(2) . yes

loop_
_geom_torsion_atom_site_label_1
_geom_torsion_atom_site_label_2
_geom_torsion_atom_site_label_3
_geom_torsion_atom_site_label_4
_geom_torsion
_geom_torsion_site_symmetry_1
_geom_torsion_site_symmetry_2
_geom_torsion_site_symmetry_3
_geom_torsion_site_symmetry_4
_geom_torsion_publ_flag
O1 N1 C1 C2 178.03(9) . . . 3_766 ?
O1 N1 C2 C1 -177.75(9) . . . 3_766 ?
C1 N1 C2 C1 -61.03(14) . . . 3_766 ?
N2 C3 C4 C5 178.84(11) . . . . ?
N2 C3 C8 C7 -177.70(11) . . . . ?
C2 N1 C1 C2 61.07(14) . . . 3_766 ?
C3 C4 C5 C6 -1.41(19) . . . . ?
C4 C3 C8 C7 0.35(18) . . . . ?
C4 C5 C6 C7 0.86(19) . . . . ?
C4 C5 C6 C9 178.93(11) . . . . ?
C5 C6 C7 C8 0.29(18) . . . . ?
C5 C6 C9 O2 174.52(11) . . . . ?
C5 C6 C9 O3 -6.28(17) . . . . ?
C6 C7 C8 C3 -0.89(19) . . . . ?
C7 C6 C9 O2 -7.45(18) . . . . ?
C7 C6 C9 O3 171.76(11) . . . . ?
C8 C3 C4 C5 0.79(18) . . . . ?
C9 C6 C7 C8 -177.80(11) . . . . ?
